data_4083885
loop_
_publ_author_name
'Nelson, David J.'
'Nahra, Fady'
'Patrick, Scott R.'
'Cordes, David B.'
'Slawin, Alexandra M. Z.'
'Nolan, Steven P.'

_publ_section_title
;
 Exploring the Coordination of Cyclic Selenoureas to Gold(I)
;
_journal_name_full Organometallics
_journal_page_first 140702161847002
_journal_paper_doi 10.1021/om500610w
_journal_year 2014
_chemical_absolute_configuration ad
_chemical_formula_moiety 'C69 H56 Au Cl N2 Se, 0.75(C H2 Cl2)'
_chemical_formula_sum 'C69.75 H57.5 Au Cl2.5 N2 Se'
_chemical_formula_weight 1288.29
_space_group_IT_number 9
_symmetry_cell_setting monoclinic
_symmetry_Int_Tables_number 9
_symmetry_space_group_name_Hall 'C -2yc'
_symmetry_space_group_name_H-M 'C 1 c 1'
_atom_sites_solution_hydrogens geom
_atom_sites_solution_primary direct
_atom_sites_solution_secondary difmap
_cell_angle_alpha 90.0000
_cell_angle_beta 91.6577(17)
_cell_angle_gamma 90.0000
_cell_formula_units_Z 4
_cell_length_a 25.8318(18)
_cell_length_b 12.4514(8)
_cell_length_c 17.8248(14)
_cell_measurement_reflns_used 10721
_cell_measurement_temperature 173
_cell_measurement_theta_max 25.35
_cell_measurement_theta_min 1.58
_cell_volume 5730.8(7)
_computing_cell_refinement 'CrystalClear-SM Expert 2.1 b29'
_computing_data_collection 'CrystalClear-SM Expert 2.1 b29 (Rigaku, 2013)'
_computing_data_reduction 'CrystalClear-SM Expert 2.1 b29'
_computing_molecular_graphics 'CrystalStructure 4.1'
_computing_publication_material 'CrystalStructure 4.1 (Rigaku, 2013)'
_computing_structure_refinement 'SHELXL-2013 (Sheldrick, 2013)'
_computing_structure_solution 'DIRDIF99-PATTY (Gould, et al., 1999)'
_diffrn_ambient_temperature 173
_diffrn_detector_area_resol_mean 5.811
_diffrn_measured_fraction_theta_full 1.000
_diffrn_measured_fraction_theta_max 0.999
_diffrn_measurement_device_type 'Rigaku XtaLAB P200'
_diffrn_measurement_method \w
_diffrn_radiation_type 'Mo K\a'
_diffrn_radiation_wavelength 0.71075
_diffrn_reflns_av_R_equivalents 0.0335
_diffrn_reflns_Laue_measured_fraction_full 1.000
_diffrn_reflns_Laue_measured_fraction_max 0.999
_diffrn_reflns_limit_h_max 31
_diffrn_reflns_limit_h_min -31
_diffrn_reflns_limit_k_max 14
_diffrn_reflns_limit_k_min -14
_diffrn_reflns_limit_l_max 21
_diffrn_reflns_limit_l_min -21
_diffrn_reflns_number 34447
_diffrn_reflns_point_group_measured_fraction_full 0.971
_diffrn_reflns_point_group_measured_fraction_max 0.969
_diffrn_reflns_theta_full 25.242
_diffrn_reflns_theta_max 25.389
_diffrn_reflns_theta_min 1.577
_diffrn_standards_number 0
_exptl_absorpt_coefficient_mu 3.372
_exptl_absorpt_correction_T_max 0.764
_exptl_absorpt_correction_T_min 0.592
_exptl_absorpt_correction_type multi-scan
_exptl_absorpt_process_details 'REQAB (Rigaku, 1998)'
_exptl_crystal_colour colorless
_exptl_crystal_density_diffrn 1.493
_exptl_crystal_density_method 'not measured'
_exptl_crystal_description prism
_exptl_crystal_F_000 2582.00
_exptl_crystal_size_max 0.210
_exptl_crystal_size_mid 0.120
_exptl_crystal_size_min 0.080
_refine_diff_density_max 1.67
_refine_diff_density_min -0.51
_refine_ls_abs_structure_details
;
           Flack x determined using 4555 quotients [(I+)-(I-)]/[(I+)+(I-)]
 (Parsons and Flack (2004), Acta Cryst. A60, s61).
;
_refine_ls_abs_structure_Flack -0.007(2)
_refine_ls_extinction_method none
_refine_ls_goodness_of_fit_ref 1.013
_refine_ls_hydrogen_treatment constr
_refine_ls_number_parameters 696
_refine_ls_number_reflns 10211
_refine_ls_number_restraints 4
_refine_ls_R_factor_gt 0.0222
_refine_ls_shift/su_max 0.002
_refine_ls_structure_factor_coef Fsqd
_refine_ls_weighting_details 'w = 1/[\s^2^(Fo^2^)+(0.0230P)^2^+0.0000P] where P=(Fo^2^+2Fc^2^)/3'
_refine_ls_weighting_scheme calc
_refine_ls_wR_factor_ref 0.0539
_reflns_Friedel_coverage 0.938
_reflns_number_gt 9772
_reflns_number_total 10211
_reflns_threshold_expression F^2^>2.0\s(F^2^)
_cod_data_source_file om500610w_si_002.cif
_cod_data_source_block 2e
_cod_database_code 4083885

loop_
_symmetry_equiv_pos_site_id
_symmetry_equiv_pos_as_xyz
1 +X,+Y,+Z
2 +X,-Y,1/2+Z
3 1/2+X,1/2+Y,+Z
4 1/2+X,1/2-Y,1/2+Z

loop_
_atom_site_label
_atom_site_type_symbol
_atom_site_fract_x
_atom_site_fract_y
_atom_site_fract_z
_atom_site_U_iso_or_equiv
_atom_site_adp_type
_atom_site_occupancy
_atom_site_site_symmetry_multiplicity
_atom_site_site_symmetry_order
_atom_site_calc_flag
_atom_site_refinement_flags
Au1 Au 0.49940(2) 0.43263(2) 0.50012(2) 0.02950(6) Uani 1 4 0 d .
Se1 Se 0.48302(2) 0.61385(5) 0.47061(3) 0.03299(14) Uani 1 4 0 d .
Cl1 Cl 0.51436(7) 0.25462(13) 0.51654(11) 0.0552(5) Uani 1 4 0 d .
Cl81 Cl 0.31102(17) 0.3580(3) 1.0205(2) 0.1021(11) Uani 0.75 4 0 d .
Cl82 Cl 0.2655(2) 0.4394(5) 0.8758(3) 0.137(2) Uani 0.75 4 0 d .
N2 N 0.49698(16) 0.6513(3) 0.6336(2) 0.0210(9) Uani 1 4 0 d .
N5 N 0.49700(15) 0.7941(3) 0.5643(2) 0.0208(9) Uani 1 4 0 d .
C1 C 0.49362(18) 0.6862(4) 0.5614(3) 0.0201(10) Uani 1 4 0 d .
C3 C 0.5022(2) 0.7391(4) 0.6806(3) 0.0245(11) Uani 1 4 0 d .
C4 C 0.5019(2) 0.8276(4) 0.6384(3) 0.0243(11) Uani 1 4 0 d .
C6 C 0.50341(19) 0.5426(4) 0.6619(3) 0.0213(10) Uani 1 4 0 d .
C7 C 0.55384(19) 0.5069(4) 0.6771(3) 0.0248(11) Uani 1 4 0 d .
C8 C 0.5604(2) 0.4068(5) 0.7106(3) 0.0282(13) Uani 1 4 0 d .
C9 C 0.5186(2) 0.3450(4) 0.7317(3) 0.0278(11) Uani 1 4 0 d .
C10 C 0.4688(2) 0.3842(4) 0.7171(3) 0.0261(11) Uani 1 4 0 d .
C11 C 0.46005(19) 0.4822(4) 0.6812(3) 0.0230(10) Uani 1 4 0 d .
C12 C 0.6008(2) 0.5780(4) 0.6633(3) 0.0289(12) Uani 1 4 0 d .
C13 C 0.6122(2) 0.6518(5) 0.7297(3) 0.0324(13) Uani 1 4 0 d .
C14 C 0.5981(2) 0.6282(5) 0.8024(4) 0.0392(14) Uani 1 4 0 d .
C15 C 0.6099(3) 0.6983(6) 0.8615(4) 0.0500(17) Uani 1 4 0 d .
C16 C 0.6358(3) 0.7923(6) 0.8483(5) 0.0558(19) Uani 1 4 0 d .
C17 C 0.6496(3) 0.8176(6) 0.7771(5) 0.057(2) Uani 1 4 0 d .
C18 C 0.6380(3) 0.7493(5) 0.7177(4) 0.0451(16) Uani 1 4 0 d .
C19 C 0.6478(2) 0.5129(5) 0.6400(3) 0.0311(12) Uani 1 4 0 d .
C20 C 0.6432(3) 0.4456(6) 0.5779(4) 0.0464(16) Uani 1 4 0 d .
C21 C 0.6862(3) 0.3840(7) 0.5558(5) 0.064(2) Uani 1 4 0 d .
C22 C 0.7317(3) 0.3917(6) 0.5935(5) 0.0534(19) Uani 1 4 0 d .
C23 C 0.7373(3) 0.4601(7) 0.6544(4) 0.0540(19) Uani 1 4 0 d .
C24 C 0.6954(2) 0.5199(6) 0.6774(4) 0.0400(14) Uani 1 4 0 d .
C25 C 0.5272(2) 0.2400(5) 0.7707(4) 0.0388(14) Uani 1 4 0 d .
C26 C 0.40534(19) 0.5247(5) 0.6672(3) 0.0267(11) Uani 1 4 0 d .
C27 C 0.3877(2) 0.5975(5) 0.7310(3) 0.0317(13) Uani 1 4 0 d .
C28 C 0.4153(3) 0.6113(6) 0.7977(4) 0.0418(16) Uani 1 4 0 d .
C29 C 0.3980(3) 0.6819(6) 0.8528(4) 0.060(2) Uani 1 4 0 d .
C30 C 0.3529(4) 0.7382(6) 0.8410(5) 0.063(2) Uani 1 4 0 d .
C31 C 0.3247(3) 0.7255(6) 0.7751(5) 0.061(2) Uani 1 4 0 d .
C32 C 0.3418(3) 0.6553(5) 0.7201(4) 0.0476(17) Uani 1 4 0 d .
C33 C 0.3671(2) 0.4333(5) 0.6497(3) 0.0314(13) Uani 1 4 0 d .
C34 C 0.3651(3) 0.3898(7) 0.5782(4) 0.0532(19) Uani 1 4 0 d .
C35 C 0.3317(3) 0.3065(7) 0.5598(5) 0.064(2) Uani 1 4 0 d .
C36 C 0.2989(3) 0.2665(6) 0.6122(5) 0.058(2) Uani 1 4 0 d .
C37 C 0.2999(3) 0.3088(6) 0.6820(5) 0.0547(18) Uani 1 4 0 d .
C38 C 0.3343(2) 0.3913(6) 0.7016(4) 0.0440(15) Uani 1 4 0 d .
C39 C 0.4984(3) 0.8655(3) 0.5001(4) 0.0210(8) Uani 1 4 0 d .
C40 C 0.5459(2) 0.8917(4) 0.4705(3) 0.0231(11) Uani 1 4 0 d .
C41 C 0.5457(2) 0.9624(4) 0.4102(3) 0.0262(11) Uani 1 4 0 d .
C42 C 0.5007(2) 1.0066(4) 0.3805(3) 0.0277(12) Uani 1 4 0 d .
C43 C 0.4539(2) 0.9791(4) 0.4119(3) 0.0278(11) Uani 1 4 0 d .
C44 C 0.4515(2) 0.9091(4) 0.4725(3) 0.0241(11) Uani 1 4 0 d .
C45 C 0.5974(2) 0.8527(4) 0.5042(3) 0.0258(13) Uani 1 4 0 d .
C46 C 0.6260(2) 0.9440(5) 0.5481(3) 0.0273(14) Uani 1 4 0 d .
C47 C 0.6022(3) 1.0387(5) 0.5659(4) 0.0402(14) Uani 1 4 0 d .
C48 C 0.6293(3) 1.1180(6) 0.6076(4) 0.0542(18) Uani 1 4 0 d .
C49 C 0.6792(3) 1.1015(6) 0.6306(4) 0.0554(19) Uani 1 4 0 d .
C50 C 0.7033(3) 1.0039(7) 0.6144(4) 0.0525(19) Uani 1 4 0 d .
C51 C 0.6763(2) 0.9275(5) 0.5729(4) 0.0372(14) Uani 1 4 0 d .
C52 C 0.6300(2) 0.8006(5) 0.4450(3) 0.0286(12) Uani 1 4 0 d .
C53 C 0.6621(2) 0.8597(5) 0.3994(4) 0.0379(14) Uani 1 4 0 d .
C54 C 0.6885(3) 0.8116(6) 0.3419(4) 0.0485(17) Uani 1 4 0 d .
C55 C 0.6833(3) 0.7028(7) 0.3295(4) 0.0535(19) Uani 1 4 0 d .
C56 C 0.6532(3) 0.6424(6) 0.3752(5) 0.0530(19) Uani 1 4 0 d .
C57 C 0.6263(2) 0.6913(5) 0.4329(4) 0.0387(14) Uani 1 4 0 d .
C58 C 0.5020(3) 1.0880(5) 0.3186(4) 0.0429(16) Uani 1 4 0 d .
C59 C 0.4014(2) 0.8915(5) 0.5136(3) 0.0261(12) Uani 1 4 0 d .
C60 C 0.40235(19) 0.9589(4) 0.5850(3) 0.0262(11) Uani 1 4 0 d .
C61 C 0.3794(2) 0.9203(5) 0.6493(3) 0.0338(13) Uani 1 4 0 d .
C62 C 0.3783(2) 0.9839(6) 0.7138(3) 0.0423(16) Uani 1 4 0 d .
C63 C 0.3999(3) 1.0847(6) 0.7147(4) 0.0455(16) Uani 1 4 0 d .
C64 C 0.4230(3) 1.1225(5) 0.6510(4) 0.0448(15) Uani 1 4 0 d .
C65 C 0.4240(2) 1.0607(5) 0.5870(3) 0.0349(13) Uani 1 4 0 d .
C66 C 0.3532(3) 0.9158(6) 0.4644(4) 0.0340(16) Uani 1 4 0 d .
C67 C 0.3225(2) 1.0048(6) 0.4748(4) 0.0457(16) Uani 1 4 0 d .
C68 C 0.2791(3) 1.0239(8) 0.4294(5) 0.062(2) Uani 1 4 0 d .
C69 C 0.2665(3) 0.9584(8) 0.3742(5) 0.066(2) Uani 1 4 0 d .
C70 C 0.2960(4) 0.8691(9) 0.3600(5) 0.083(3) Uani 1 4 0 d .
C71 C 0.3398(3) 0.8491(7) 0.4059(4) 0.063(2) Uani 1 4 0 d .
C81 C 0.2539(6) 0.3699(15) 0.9541(12) 0.198(15) Uani 0.75 4 0 d .
H3 H 0.50539 0.73683 0.73379 0.0294 Uiso 1 4 0 calc R
H4 H 0.50463 0.89955 0.65574 0.0291 Uiso 1 4 0 calc R
H8 H 0.59444 0.37999 0.71932 0.0338 Uiso 1 4 0 calc R
H10 H 0.43998 0.34285 0.73199 0.0313 Uiso 1 4 0 calc R
H12 H 0.59105 0.62543 0.61985 0.0347 Uiso 1 4 0 calc R
H14 H 0.58014 0.56334 0.81204 0.0470 Uiso 1 4 0 calc R
H15 H 0.59999 0.68095 0.91096 0.0600 Uiso 1 4 0 calc R
H16 H 0.64417 0.83963 0.88864 0.0669 Uiso 1 4 0 calc R
H17 H 0.66741 0.88289 0.76816 0.0681 Uiso 1 4 0 calc R
H18 H 0.64747 0.76855 0.66844 0.0542 Uiso 1 4 0 calc R
H20 H 0.6113 0.44093 0.55037 0.0557 Uiso 1 4 0 calc R
H21 H 0.68272 0.33683 0.51407 0.0763 Uiso 1 4 0 calc R
H22 H 0.76034 0.34999 0.57827 0.0641 Uiso 1 4 0 calc R
H23 H 0.76986 0.46596 0.68035 0.0648 Uiso 1 4 0 calc R
H24 H 0.69941 0.56636 0.71938 0.0480 Uiso 1 4 0 calc R
H25A H 0.56003 0.24229 0.7996 0.0466 Uiso 1 4 0 calc R
H25B H 0.52845 0.18229 0.73338 0.0466 Uiso 1 4 0 calc R
H25C H 0.49875 0.22645 0.80465 0.0466 Uiso 1 4 0 calc R
H26 H 0.4063 0.57042 0.62109 0.0320 Uiso 1 4 0 calc R
H28 H 0.44646 0.57227 0.8064 0.0502 Uiso 1 4 0 calc R
H29 H 0.41756 0.69075 0.89834 0.0723 Uiso 1 4 0 calc R
H30 H 0.34108 0.786 0.87838 0.0761 Uiso 1 4 0 calc R
H31 H 0.29353 0.76469 0.76698 0.0730 Uiso 1 4 0 calc R
H32 H 0.32201 0.64685 0.67473 0.0572 Uiso 1 4 0 calc R
H34 H 0.38696 0.4178 0.54099 0.0638 Uiso 1 4 0 calc R
H35 H 0.33153 0.27671 0.51075 0.0770 Uiso 1 4 0 calc R
H36 H 0.27572 0.20964 0.59945 0.0694 Uiso 1 4 0 calc R
H37 H 0.2769 0.28204 0.71824 0.0656 Uiso 1 4 0 calc R
H38 H 0.33503 0.41883 0.75134 0.0527 Uiso 1 4 0 calc R
H41 H 0.57776 0.981 0.38865 0.0315 Uiso 1 4 0 calc R
H43 H 0.42267 1.00886 0.39148 0.0334 Uiso 1 4 0 calc R
H45 H 0.58928 0.79562 0.54157 0.0310 Uiso 1 4 0 calc R
H47 H 0.56721 1.05091 0.5501 0.0482 Uiso 1 4 0 calc R
H48 H 0.61261 1.1834 0.61963 0.0650 Uiso 1 4 0 calc R
H49 H 0.69772 1.15581 0.65747 0.0665 Uiso 1 4 0 calc R
H50 H 0.73777 0.99027 0.6317 0.0630 Uiso 1 4 0 calc R
H51 H 0.69291 0.86177 0.56122 0.0446 Uiso 1 4 0 calc R
H53 H 0.66604 0.93467 0.4078 0.0455 Uiso 1 4 0 calc R
H54 H 0.7101 0.85338 0.3111 0.0582 Uiso 1 4 0 calc R
H55 H 0.70051 0.66979 0.28918 0.0642 Uiso 1 4 0 calc R
H56 H 0.65068 0.56698 0.3678 0.0635 Uiso 1 4 0 calc R
H57 H 0.60526 0.64885 0.46417 0.0464 Uiso 1 4 0 calc R
H58A H 0.53276 1.07608 0.28879 0.0515 Uiso 1 4 0 calc R
H58B H 0.50332 1.16035 0.34024 0.0515 Uiso 1 4 0 calc R
H58C H 0.47082 1.08079 0.28638 0.0515 Uiso 1 4 0 calc R
H59 H 0.39994 0.81421 0.52862 0.0313 Uiso 1 4 0 calc R
H61 H 0.36445 0.85053 0.64938 0.0406 Uiso 1 4 0 calc R
H62 H 0.36246 0.95724 0.75747 0.0508 Uiso 1 4 0 calc R
H63 H 0.399 1.12781 0.75861 0.0546 Uiso 1 4 0 calc R
H64 H 0.43829 1.19189 0.65133 0.0538 Uiso 1 4 0 calc R
H65 H 0.43989 1.08827 0.54363 0.0418 Uiso 1 4 0 calc R
H67 H 0.33126 1.05399 0.5139 0.0548 Uiso 1 4 0 calc R
H68 H 0.25815 1.08509 0.43827 0.0740 Uiso 1 4 0 calc R
H69 H 0.23655 0.97271 0.3436 0.0796 Uiso 1 4 0 calc R
H70 H 0.28688 0.82195 0.31986 0.0990 Uiso 1 4 0 calc R
H71 H 0.36072 0.78806 0.39637 0.0754 Uiso 1 4 0 calc R
H81A H 0.24217 0.29681 0.93979 0.2374 Uiso 0.75 4 0 calc R
H81B H 0.22529 0.40512 0.98048 0.2374 Uiso 0.75 4 0 calc R

loop_
_atom_site_aniso_label
_atom_site_aniso_U_11
_atom_site_aniso_U_22
_atom_site_aniso_U_33
_atom_site_aniso_U_12
_atom_site_aniso_U_13
_atom_site_aniso_U_23
Au1 0.03335(10) 0.02192(10) 0.03339(10) -0.00012(12) 0.00384(7) -0.00224(12)
Se1 0.0519(4) 0.0237(3) 0.0230(3) 0.0001(3) -0.0062(2) -0.0027(2)
Cl1 0.0723(14) 0.0238(7) 0.0702(13) 0.0072(8) 0.0149(10) 0.0039(8)
Cl81 0.109(3) 0.104(3) 0.092(2) 0.015(2) -0.020(2) -0.030(2)
Cl82 0.163(5) 0.147(4) 0.101(3) 0.080(4) 0.026(3) 0.012(3)
N2 0.022(2) 0.020(2) 0.021(2) 0.0006(17) -0.0003(16) 0.0028(17)
N5 0.025(2) 0.017(2) 0.020(2) 0.0005(17) 0.0004(17) 0.0024(16)
C1 0.021(2) 0.020(3) 0.019(2) -0.002(2) 0.0016(19) 0.001(2)
C3 0.031(3) 0.023(3) 0.019(2) 0.005(2) -0.001(2) -0.003(2)
C4 0.029(3) 0.023(3) 0.020(2) 0.002(2) -0.002(2) -0.003(2)
C6 0.027(3) 0.019(3) 0.018(2) 0.001(2) 0.0003(19) 0.0023(19)
C7 0.024(3) 0.025(3) 0.026(3) 0.001(2) 0.000(2) 0.000(2)
C8 0.023(3) 0.027(3) 0.034(3) 0.006(2) -0.005(2) 0.006(2)
C9 0.031(3) 0.022(3) 0.030(3) 0.002(2) -0.002(2) 0.005(2)
C10 0.027(3) 0.024(3) 0.027(3) -0.002(2) 0.002(2) 0.004(2)
C11 0.025(3) 0.021(3) 0.023(2) 0.001(2) 0.003(2) -0.000(2)
C12 0.026(3) 0.029(3) 0.032(3) -0.003(2) -0.002(2) 0.012(2)
C13 0.027(3) 0.029(3) 0.041(3) 0.001(2) -0.005(2) 0.004(3)
C14 0.033(3) 0.039(4) 0.045(4) 0.001(3) -0.001(3) 0.004(3)
C15 0.047(4) 0.058(5) 0.045(4) 0.006(4) -0.004(3) -0.007(3)
C16 0.055(4) 0.045(4) 0.066(5) 0.003(4) -0.017(4) -0.016(4)
C17 0.056(4) 0.035(4) 0.079(6) -0.011(3) -0.013(4) -0.003(4)
C18 0.044(4) 0.035(4) 0.056(4) -0.009(3) -0.009(3) 0.008(3)
C19 0.022(3) 0.031(3) 0.040(3) -0.001(2) 0.002(2) 0.008(3)
C20 0.028(3) 0.050(4) 0.061(4) 0.006(3) -0.000(3) -0.005(3)
C21 0.039(4) 0.071(5) 0.082(6) 0.001(4) 0.017(4) -0.018(4)
C22 0.037(4) 0.049(4) 0.076(5) 0.011(3) 0.017(3) 0.006(4)
C23 0.022(3) 0.078(5) 0.062(5) 0.006(3) -0.001(3) 0.011(4)
C24 0.029(3) 0.052(4) 0.039(3) 0.002(3) 0.002(3) 0.007(3)
C25 0.034(3) 0.029(3) 0.053(4) -0.002(3) -0.006(3) 0.016(3)
C26 0.022(3) 0.028(3) 0.030(3) -0.000(2) 0.001(2) 0.009(2)
C27 0.026(3) 0.027(3) 0.043(3) 0.002(2) 0.012(2) 0.007(2)
C28 0.046(4) 0.043(4) 0.037(3) 0.009(3) 0.009(3) 0.002(3)
C29 0.079(5) 0.059(5) 0.043(4) 0.010(4) 0.017(4) -0.004(3)
C30 0.081(6) 0.049(5) 0.063(5) 0.010(4) 0.036(5) -0.003(4)
C31 0.047(4) 0.045(4) 0.092(6) 0.019(3) 0.034(4) 0.013(4)
C32 0.034(3) 0.038(4) 0.071(5) 0.002(3) 0.010(3) 0.011(3)
C33 0.023(3) 0.030(3) 0.041(3) 0.004(2) -0.005(2) 0.005(3)
C34 0.043(4) 0.067(5) 0.051(4) -0.018(4) 0.009(3) -0.007(4)
C35 0.056(5) 0.071(5) 0.065(5) -0.018(4) -0.004(4) -0.019(4)
C36 0.033(4) 0.045(4) 0.095(6) -0.003(3) -0.011(4) 0.006(4)
C37 0.043(4) 0.047(4) 0.074(5) -0.009(3) 0.004(4) 0.017(4)
C38 0.038(4) 0.045(4) 0.049(4) -0.009(3) 0.001(3) 0.011(3)
C39 0.029(2) 0.017(2) 0.0172(18) 0.001(3) -0.0003(16) 0.002(3)
C40 0.028(3) 0.016(2) 0.025(3) -0.000(2) 0.002(2) -0.000(2)
C41 0.027(3) 0.027(3) 0.025(3) -0.001(2) 0.005(2) 0.002(2)
C42 0.033(3) 0.027(3) 0.023(3) -0.002(2) -0.000(2) 0.004(2)
C43 0.027(3) 0.029(3) 0.027(3) 0.006(2) -0.003(2) 0.006(2)
C44 0.028(3) 0.021(3) 0.024(3) 0.000(2) 0.000(2) -0.002(2)
C45 0.024(3) 0.021(3) 0.032(3) 0.001(2) -0.002(2) 0.002(2)
C46 0.029(3) 0.028(3) 0.025(3) 0.001(2) -0.000(2) 0.001(2)
C47 0.042(3) 0.034(3) 0.043(3) -0.001(3) -0.009(3) -0.007(3)
C48 0.065(5) 0.041(4) 0.057(4) 0.002(3) -0.008(4) -0.014(3)
C49 0.067(5) 0.048(4) 0.051(4) -0.014(4) -0.016(4) -0.009(3)
C50 0.045(4) 0.060(5) 0.051(4) -0.014(4) -0.022(3) 0.009(4)
C51 0.033(3) 0.040(4) 0.038(3) 0.000(3) -0.006(3) -0.003(3)
C52 0.021(3) 0.028(3) 0.037(3) 0.004(2) -0.003(2) -0.001(2)
C53 0.034(3) 0.037(4) 0.044(3) 0.003(3) 0.006(3) -0.003(3)
C54 0.041(4) 0.057(5) 0.048(4) 0.006(3) 0.012(3) -0.005(3)
C55 0.035(4) 0.066(5) 0.060(4) 0.011(3) 0.003(3) -0.029(4)
C56 0.035(4) 0.040(4) 0.084(5) 0.007(3) -0.004(4) -0.029(4)
C57 0.029(3) 0.031(3) 0.056(4) 0.004(2) -0.001(3) -0.008(3)
C58 0.045(4) 0.047(4) 0.037(3) -0.000(3) -0.001(3) 0.022(3)
C59 0.024(3) 0.024(3) 0.030(3) -0.001(2) 0.000(2) 0.005(2)
C60 0.019(3) 0.034(3) 0.026(3) 0.005(2) -0.003(2) 0.004(2)
C61 0.026(3) 0.043(4) 0.033(3) -0.001(3) 0.003(2) 0.005(3)
C62 0.031(3) 0.068(5) 0.028(3) 0.005(3) 0.003(2) 0.000(3)
C63 0.045(4) 0.056(5) 0.036(3) 0.007(3) -0.002(3) -0.011(3)
C64 0.052(4) 0.037(4) 0.046(4) 0.000(3) 0.001(3) -0.006(3)
C65 0.041(3) 0.032(3) 0.032(3) 0.003(3) 0.001(2) 0.005(2)
C66 0.025(3) 0.050(4) 0.027(3) -0.009(3) 0.002(3) 0.002(3)
C67 0.034(3) 0.053(4) 0.050(4) 0.001(3) -0.007(3) 0.009(3)
C68 0.042(4) 0.090(6) 0.053(4) 0.011(4) -0.006(3) 0.020(4)
C69 0.048(5) 0.100(7) 0.050(4) 0.013(5) -0.010(4) -0.000(5)
C70 0.080(6) 0.098(8) 0.067(6) 0.009(6) -0.036(5) -0.034(5)
C71 0.061(5) 0.067(5) 0.059(5) 0.012(4) -0.015(4) -0.025(4)
C81 0.113(15) 0.107(15) 0.38(4) 0.004(11) 0.15(2) -0.05(2)

loop_
_atom_type_symbol
_atom_type_description
_atom_type_scat_dispersion_real
_atom_type_scat_dispersion_imag
_atom_type_scat_source
C C 0.0033 0.0016
;
International Tables for Crystallography
(1992, Vol. C, Tables 4.2.6.8 and 6.1.1.4)
;
H H 0.0000 0.0000
;
International Tables for Crystallography
(1992, Vol. C, Table 6.1.1.4)
;
Au Au -2.0133 8.8022
;
International Tables for Crystallography
(1992, Vol. C, Tables 4.2.6.8 and 6.1.1.4)
;
Cl Cl 0.1484 0.1585
;
International Tables for Crystallography
(1992, Vol. C, Tables 4.2.6.8 and 6.1.1.4)
;
N N 0.0061 0.0033
;
International Tables for Crystallography
(1992, Vol. C, Tables 4.2.6.8 and 6.1.1.4)
;
Se Se -0.0929 2.2259
;
International Tables for Crystallography
(1992, Vol. C, Tables 4.2.6.8 and 6.1.1.4)
;

loop_
_geom_angle_atom_site_label_1
_geom_angle_atom_site_label_2
_geom_angle_atom_site_label_3
_geom_angle
_geom_angle_publ_flag
Se1 Au1 Cl1 174.47(5) yes
Au1 Se1 C1 104.39(15) yes
C1 N2 C3 108.9(4) yes
C1 N2 C6 129.1(4) yes
C3 N2 C6 121.2(4) yes
C1 N5 C4 109.9(4) yes
C1 N5 C39 125.8(4) yes
C4 N5 C39 124.3(4) yes
Se1 C1 N2 132.1(4) yes
Se1 C1 N5 121.5(3) yes
N2 C1 N5 106.3(4) yes
N2 C3 C4 108.2(4) yes
N5 C4 C3 106.7(4) yes
N2 C6 C7 117.5(4) yes
N2 C6 C11 120.1(4) yes
C7 C6 C11 122.0(5) yes
C6 C7 C8 118.0(5) yes
C6 C7 C12 121.6(5) yes
C8 C7 C12 120.2(5) yes
C7 C8 C9 121.9(5) yes
C8 C9 C10 118.5(5) yes
C8 C9 C25 120.4(5) yes
C10 C9 C25 121.2(5) yes
C9 C10 C11 122.0(5) yes
C6 C11 C10 117.5(5) yes
C6 C11 C26 121.2(4) yes
C10 C11 C26 121.2(5) yes
C7 C12 C13 111.3(4) yes
C7 C12 C19 112.1(4) yes
C13 C12 C19 113.2(4) yes
C12 C13 C14 123.2(5) yes
C12 C13 C18 119.2(5) yes
C14 C13 C18 117.6(6) yes
C13 C14 C15 121.0(6) yes
C14 C15 C16 120.1(7) yes
C15 C16 C17 119.9(7) yes
C16 C17 C18 120.8(7) yes
C13 C18 C17 120.6(7) yes
C12 C19 C20 119.2(5) yes
C12 C19 C24 122.5(5) yes
C20 C19 C24 118.3(5) yes
C19 C20 C21 120.1(6) yes
C20 C21 C22 120.3(8) yes
C21 C22 C23 120.5(7) yes
C22 C23 C24 119.8(6) yes
C19 C24 C23 121.0(6) yes
C11 C26 C27 112.2(4) yes
C11 C26 C33 111.4(4) yes
C27 C26 C33 112.7(4) yes
C26 C27 C28 123.8(5) yes
C26 C27 C32 118.1(5) yes
C28 C27 C32 118.1(6) yes
C27 C28 C29 121.1(6) yes
C28 C29 C30 120.0(7) yes
C29 C30 C31 119.9(8) yes
C30 C31 C32 120.3(7) yes
C27 C32 C31 120.6(7) yes
C26 C33 C34 119.0(5) yes
C26 C33 C38 123.5(5) yes
C34 C33 C38 117.5(6) yes
C33 C34 C35 121.2(7) yes
C34 C35 C36 120.3(8) yes
C35 C36 C37 119.3(7) yes
C36 C37 C38 120.8(7) yes
C33 C38 C37 120.8(7) yes
N5 C39 C40 119.1(6) yes
N5 C39 C44 118.3(6) yes
C40 C39 C44 122.6(5) yes
C39 C40 C41 117.4(5) yes
C39 C40 C45 123.1(5) yes
C41 C40 C45 119.4(5) yes
C40 C41 C42 122.2(5) yes
C41 C42 C43 118.9(5) yes
C41 C42 C58 120.9(5) yes
C43 C42 C58 120.1(5) yes
C42 C43 C44 121.7(5) yes
C39 C44 C43 117.4(5) yes
C39 C44 C59 120.8(5) yes
C43 C44 C59 121.4(5) yes
C40 C45 C46 111.2(4) yes
C40 C45 C52 111.0(4) yes
C46 C45 C52 113.4(5) yes
C45 C46 C47 122.3(5) yes
C45 C46 C51 118.9(5) yes
C47 C46 C51 118.7(6) yes
C46 C47 C48 120.2(6) yes
C47 C48 C49 120.5(7) yes
C48 C49 C50 119.5(7) yes
C49 C50 C51 119.3(7) yes
C46 C51 C50 121.8(6) yes
C45 C52 C53 122.3(5) yes
C45 C52 C57 119.5(5) yes
C53 C52 C57 118.1(5) yes
C52 C53 C54 121.3(6) yes
C53 C54 C55 119.8(7) yes
C54 C55 C56 119.9(7) yes
C55 C56 C57 120.1(7) yes
C52 C57 C56 120.7(6) yes
C44 C59 C60 109.3(4) yes
C44 C59 C66 112.6(5) yes
C60 C59 C66 111.2(5) yes
C59 C60 C61 120.0(5) yes
C59 C60 C65 121.5(5) yes
C61 C60 C65 118.5(5) yes
C60 C61 C62 120.0(6) yes
C61 C62 C63 120.7(6) yes
C62 C63 C64 119.2(6) yes
C63 C64 C65 120.7(6) yes
C60 C65 C64 121.0(6) yes
C59 C66 C67 122.9(6) yes
C59 C66 C71 119.9(6) yes
C67 C66 C71 117.2(6) yes
C66 C67 C68 121.3(7) yes
C67 C68 C69 120.7(8) yes
C68 C69 C70 120.9(8) yes
C69 C70 C71 118.7(9) yes
C66 C71 C70 121.3(8) yes
Cl81 C81 Cl82 114.2(9) yes
N2 C3 H3 125.886 no
C4 C3 H3 125.871 no
N5 C4 H4 126.655 no
C3 C4 H4 126.656 no
C7 C8 H8 119.061 no
C9 C8 H8 119.048 no
C9 C10 H10 119.001 no
C11 C10 H10 119.007 no
C7 C12 H12 106.568 no
C13 C12 H12 106.570 no
C19 C12 H12 106.579 no
C13 C14 H14 119.494 no
C15 C14 H14 119.490 no
C14 C15 H15 119.970 no
C16 C15 H15 119.974 no
C15 C16 H16 120.060 no
C17 C16 H16 120.047 no
C16 C17 H17 119.600 no
C18 C17 H17 119.591 no
C13 C18 H18 119.696 no
C17 C18 H18 119.702 no
C19 C20 H20 119.967 no
C21 C20 H20 119.966 no
C20 C21 H21 119.845 no
C22 C21 H21 119.830 no
C21 C22 H22 119.730 no
C23 C22 H22 119.740 no
C22 C23 H23 120.096 no
C24 C23 H23 120.110 no
C19 C24 H24 119.508 no
C23 C24 H24 119.490 no
C9 C25 H25A 109.467 no
C9 C25 H25B 109.476 no
C9 C25 H25C 109.477 no
H25A C25 H25B 109.460 no
H25A C25 H25C 109.465 no
H25B C25 H25C 109.483 no
C11 C26 H26 106.712 no
C27 C26 H26 106.704 no
C33 C26 H26 106.715 no
C27 C28 H28 119.465 no
C29 C28 H28 119.459 no
C28 C29 H29 120.024 no
C30 C29 H29 120.018 no
C29 C30 H30 120.020 no
C31 C30 H30 120.042 no
C30 C31 H31 119.862 no
C32 C31 H31 119.862 no
C27 C32 H32 119.671 no
C31 C32 H32 119.683 no
C33 C34 H34 119.385 no
C35 C34 H34 119.378 no
C34 C35 H35 119.812 no
C36 C35 H35 119.844 no
C35 C36 H36 120.359 no
C37 C36 H36 120.369 no
C36 C37 H37 119.584 no
C38 C37 H37 119.595 no
C33 C38 H38 119.620 no
C37 C38 H38 119.602 no
C40 C41 H41 118.923 no
C42 C41 H41 118.924 no
C42 C43 H43 119.172 no
C44 C43 H43 119.177 no
C40 C45 H45 106.935 no
C46 C45 H45 106.947 no
C52 C45 H45 106.938 no
C46 C47 H47 119.912 no
C48 C47 H47 119.897 no
C47 C48 H48 119.761 no
C49 C48 H48 119.755 no
C48 C49 H49 120.238 no
C50 C49 H49 120.240 no
C49 C50 H50 120.367 no
C51 C50 H50 120.365 no
C46 C51 H51 119.119 no
C50 C51 H51 119.122 no
C52 C53 H53 119.351 no
C54 C53 H53 119.366 no
C53 C54 H54 120.106 no
C55 C54 H54 120.085 no
C54 C55 H55 120.029 no
C56 C55 H55 120.022 no
C55 C56 H56 119.918 no
C57 C56 H56 119.934 no
C52 C57 H57 119.642 no
C56 C57 H57 119.655 no
C42 C58 H58A 109.475 no
C42 C58 H58B 109.470 no
C42 C58 H58C 109.455 no
H58A C58 H58B 109.477 no
H58A C58 H58C 109.478 no
H58B C58 H58C 109.472 no
C44 C59 H59 107.867 no
C60 C59 H59 107.866 no
C66 C59 H59 107.855 no
C60 C61 H61 119.994 no
C62 C61 H61 120.003 no
C61 C62 H62 119.655 no
C63 C62 H62 119.656 no
C62 C63 H63 120.414 no
C64 C63 H63 120.424 no
C63 C64 H64 119.662 no
C65 C64 H64 119.676 no
C60 C65 H65 119.499 no
C64 C65 H65 119.497 no
C66 C67 H67 119.384 no
C68 C67 H67 119.359 no
C67 C68 H68 119.649 no
C69 C68 H68 119.638 no
C68 C69 H69 119.550 no
C70 C69 H69 119.552 no
C69 C70 H70 120.661 no
C71 C70 H70 120.678 no
C66 C71 H71 119.341 no
C70 C71 H71 119.373 no
Cl81 C81 H81A 108.698 no
Cl81 C81 H81B 108.706 no
Cl82 C81 H81A 108.702 no
Cl82 C81 H81B 108.700 no
H81A C81 H81B 107.613 no

loop_
_geom_bond_atom_site_label_1
_geom_bond_atom_site_label_2
_geom_bond_distance
_geom_bond_publ_flag
Au1 Se1 2.3525(7) yes
Au1 Cl1 2.2674(17) yes
Se1 C1 1.865(5) yes
Cl81 C81 1.870(18) yes
Cl82 C81 1.68(2) yes
N2 C1 1.359(6) yes
N2 C3 1.382(6) yes
N2 C6 1.453(6) yes
N5 C1 1.346(6) yes
N5 C4 1.388(6) yes
N5 C39 1.450(7) yes
C3 C4 1.334(7) yes
C6 C7 1.396(7) yes
C6 C11 1.400(7) yes
C7 C8 1.390(8) yes
C7 C12 1.527(7) yes
C8 C9 1.386(8) yes
C9 C10 1.393(8) yes
C9 C25 1.495(8) yes
C10 C11 1.393(7) yes
C11 C26 1.523(7) yes
C12 C13 1.520(8) yes
C12 C19 1.528(8) yes
C13 C14 1.388(9) yes
C13 C18 1.403(9) yes
C14 C15 1.395(10) yes
C15 C16 1.371(11) yes
C16 C17 1.365(12) yes
C17 C18 1.384(11) yes
C19 C20 1.389(9) yes
C19 C24 1.386(8) yes
C20 C21 1.413(10) yes
C21 C22 1.342(11) yes
C22 C23 1.383(11) yes
C23 C24 1.386(10) yes
C26 C27 1.535(8) yes
C26 C33 1.532(8) yes
C27 C28 1.379(9) yes
C27 C32 1.396(9) yes
C28 C29 1.400(10) yes
C29 C30 1.372(12) yes
C30 C31 1.371(12) yes
C31 C32 1.395(11) yes
C33 C34 1.385(10) yes
C33 C38 1.376(9) yes
C34 C35 1.382(11) yes
C35 C36 1.372(12) yes
C36 C37 1.351(12) yes
C37 C38 1.397(10) yes
C39 C40 1.390(9) yes
C39 C44 1.402(9) yes
C40 C41 1.390(7) yes
C40 C45 1.524(8) yes
C41 C42 1.379(7) yes
C42 C43 1.389(8) yes
C42 C58 1.500(8) yes
C43 C44 1.390(7) yes
C44 C59 1.522(8) yes
C45 C46 1.555(8) yes
C45 C52 1.515(8) yes
C46 C47 1.372(9) yes
C46 C51 1.375(9) yes
C47 C48 1.411(10) yes
C48 C49 1.357(11) yes
C49 C50 1.398(11) yes
C50 C51 1.380(10) yes
C52 C53 1.389(8) yes
C52 C57 1.382(8) yes
C53 C54 1.382(9) yes
C54 C55 1.379(11) yes
C55 C56 1.367(11) yes
C56 C57 1.397(10) yes
C59 C60 1.524(8) yes
C59 C66 1.532(8) yes
C60 C61 1.392(8) yes
C60 C65 1.386(8) yes
C61 C62 1.397(9) yes
C62 C63 1.373(10) yes
C63 C64 1.380(10) yes
C64 C65 1.376(9) yes
C66 C67 1.379(10) yes
C66 C71 1.369(10) yes
C67 C68 1.385(10) yes
C68 C69 1.312(13) yes
C69 C70 1.376(14) yes
C70 C71 1.400(13) yes
C3 H3 0.950 no
C4 H4 0.950 no
C8 H8 0.950 no
C10 H10 0.950 no
C12 H12 1.000 no
C14 H14 0.950 no
C15 H15 0.950 no
C16 H16 0.950 no
C17 H17 0.950 no
C18 H18 0.950 no
C20 H20 0.950 no
C21 H21 0.950 no
C22 H22 0.950 no
C23 H23 0.950 no
C24 H24 0.950 no
C25 H25A 0.980 no
C25 H25B 0.980 no
C25 H25C 0.980 no
C26 H26 1.000 no
C28 H28 0.950 no
C29 H29 0.950 no
C30 H30 0.950 no
C31 H31 0.950 no
C32 H32 0.950 no
C34 H34 0.950 no
C35 H35 0.950 no
C36 H36 0.950 no
C37 H37 0.950 no
C38 H38 0.950 no
C41 H41 0.950 no
C43 H43 0.950 no
C45 H45 1.000 no
C47 H47 0.950 no
C48 H48 0.950 no
C49 H49 0.950 no
C50 H50 0.950 no
C51 H51 0.950 no
C53 H53 0.950 no
C54 H54 0.950 no
C55 H55 0.950 no
C56 H56 0.950 no
C57 H57 0.950 no
C58 H58A 0.980 no
C58 H58B 0.980 no
C58 H58C 0.980 no
C59 H59 1.000 no
C61 H61 0.950 no
C62 H62 0.950 no
C63 H63 0.950 no
C64 H64 0.950 no
C65 H65 0.950 no
C67 H67 0.950 no
C68 H68 0.950 no
C69 H69 0.950 no
C70 H70 0.950 no
C71 H71 0.950 no
C81 H81A 0.990 no
C81 H81B 0.990 no

loop_
_geom_contact_atom_site_label_1
_geom_contact_atom_site_label_2
_geom_contact_distance
_geom_contact_publ_flag
_geom_contact_site_symmetry_2
Au1 C6 3.191(5) no .
Au1 C7 3.540(5) no .
Au1 C11 3.467(5) no .
Se1 C6 3.548(5) no .
Se1 C39 3.200(4) no .
N2 C12 2.866(7) no .
N2 C13 3.391(7) no .
N2 C26 2.920(7) no .
N2 C27 3.423(7) no .
N2 C39 3.575(7) no .
N5 C6 3.584(6) no .
N5 C45 2.927(7) no .
N5 C59 2.873(7) no .
N5 C60 3.222(6) no .
C1 C7 3.388(7) no .
C1 C11 3.445(7) no .
C1 C12 3.533(7) no .
C1 C40 3.335(7) no .
C1 C44 3.361(7) no .
C1 C45 3.561(7) no .
C1 C59 3.580(7) no .
C3 C7 3.186(7) no .
C3 C11 3.379(7) no .
C3 C12 3.263(7) no .
C3 C13 3.144(7) no .
C3 C14 3.528(8) no .
C3 C18 3.553(8) no .
C3 C27 3.580(8) no .
C3 C28 3.493(9) no .
C3 C39 3.580(8) no .
C4 C6 3.573(7) no .
C4 C40 3.329(7) no .
C4 C44 3.354(7) no .
C4 C45 3.499(8) no .
C4 C59 3.463(7) no .
C4 C60 3.172(7) no .
C4 C61 3.380(8) no .
C6 C9 2.779(7) no .
C6 C13 3.319(7) no .
C6 C27 3.337(7) no .
C6 C28 3.478(8) no .
C7 C10 2.784(7) no .
C7 C14 2.903(8) no .
C7 C20 3.046(9) no .
C8 C11 2.792(7) no .
C8 C13 3.345(8) no .
C8 C14 3.337(9) no .
C8 C19 2.931(8) no .
C8 C20 3.272(9) no .
C10 C27 3.397(8) no .
C10 C28 3.477(9) no .
C10 C33 2.921(8) no .
C10 C34 3.597(9) no .
C10 C38 3.479(8) no .
C11 C28 2.894(9) no .
C11 C34 3.234(9) no .
C11 C38 3.469(8) no .
C13 C16 2.797(10) no .
C13 C24 2.881(8) no .
C14 C17 2.751(10) no .
C14 C19 3.508(9) no .
C15 C18 2.757(10) no .
C18 C19 3.267(9) no .
C18 C24 3.308(9) no .
C18 C51 3.566(9) no .
C19 C22 2.787(9) no .
C20 C23 2.758(9) no .
C21 C24 2.754(11) no .
C27 C30 2.798(10) no .
C27 C38 2.954(9) no .
C28 C31 2.756(10) no .
C29 C32 2.759(11) no .
C32 C33 3.114(9) no .
C32 C38 3.309(10) no .
C33 C36 2.793(9) no .
C34 C37 2.731(11) no .
C35 C38 2.738(11) no .
C39 C42 2.764(8) no .
C39 C46 3.521(10) no .
C39 C60 3.164(9) no .
C39 C65 3.488(9) no .
C40 C43 2.790(7) no .
C40 C47 2.865(8) no .
C40 C53 3.317(8) no .
C40 C57 3.328(8) no .
C41 C44 2.784(7) no .
C41 C46 3.178(8) no .
C41 C47 3.239(8) no .
C41 C52 3.017(7) no .
C41 C53 3.278(8) no .
C43 C60 3.405(7) no .
C43 C65 3.393(8) no .
C43 C66 2.897(9) no .
C43 C71 3.359(10) no .
C44 C65 2.885(8) no .
C44 C67 3.542(8) no .
C44 C71 3.177(10) no .
C46 C49 2.789(10) no .
C46 C53 3.023(9) no .
C47 C50 2.762(10) no .
C48 C51 2.742(10) no .
C51 C52 2.994(8) no .
C51 C53 3.217(9) no .
C52 C55 2.789(9) no .
C53 C56 2.749(10) no .
C54 C57 2.758(9) no .
C60 C63 2.794(9) no .
C60 C67 2.865(8) no .
C61 C64 2.759(9) no .
C61 C66 3.346(9) no .
C61 C67 3.561(9) no .
C62 C65 2.751(9) no .
C65 C66 3.339(9) no .
C65 C67 3.326(9) no .
C66 C69 2.771(10) no .
C67 C70 2.726(12) no .
C68 C71 2.723(13) no .
Cl81 C34 3.575(9) no 2_565
Cl81 C71 3.386(9) no 2_565
C3 C58 3.269(8) no 2_575
C4 C58 3.380(8) no 2_575
C22 C67 3.499(10) no 3_545
C25 C41 3.563(8) no 2_565
C34 Cl81 3.575(9) no 2_564
C41 C25 3.563(8) no 2_564
C50 C81 3.54(2) no 4_564
C58 C3 3.269(8) no 2_574
C58 C4 3.380(8) no 2_574
C67 C22 3.499(10) no 3_455
C70 C81 3.60(2) no 2_564
C71 Cl81 3.386(9) no 2_564
C81 C50 3.54(2) no 4_465
C81 C70 3.60(2) no 2_565
Au1 H20 3.0031 no .
Au1 H34 3.0205 no .
Se1 H26 3.4238 no .
Se1 H57 3.1930 no .
Se1 H59 3.4680 no .
Cl1 H20 3.4538 no .
N2 H4 3.1220 no .
N2 H12 2.4704 no .
N2 H26 2.5534 no .
N2 H28 3.5202 no .
N2 H45 3.4397 no .
N5 H3 3.1060 no .
N5 H12 3.3396 no .
N5 H45 2.4294 no .
N5 H59 2.5809 no .
C1 H3 3.1431 no .
C1 H4 3.1523 no .
C1 H12 2.8002 no .
C1 H26 2.9048 no .
C1 H45 2.8526 no .
C1 H57 3.4388 no .
C1 H59 2.9420 no .
C3 H12 2.9306 no .
C3 H26 3.3937 no .
C3 H28 3.4061 no .
C3 H45 3.4671 no .
C4 H12 3.4331 no .
C4 H45 2.9075 no .
C4 H59 3.2406 no .
C4 H61 3.5741 no .
C6 H3 2.7372 no .
C6 H8 3.2458 no .
C6 H10 3.2477 no .
C6 H12 2.6172 no .
C6 H14 3.2941 no .
C6 H26 2.6147 no .
C6 H28 3.0256 no .
C7 H3 3.2953 no .
C7 H14 2.5777 no .
C7 H20 2.8594 no .
C8 H10 3.2434 no .
C8 H12 3.2757 no .
C8 H14 2.6969 no .
C8 H20 3.2076 no .
C8 H25A 2.5909 no .
C8 H25B 2.9461 no .
C8 H25C 3.2466 no .
C9 H14 3.4402 no .
C10 H8 3.2445 no .
C10 H25A 3.2615 no .
C10 H25B 2.9584 no .
C10 H25C 2.6122 no .
C10 H26 3.2789 no .
C10 H28 2.8994 no .
C10 H38 3.5533 no .
C11 H3 3.4985 no .
C11 H28 2.5316 no .
C11 H34 3.1904 no .
C11 H38 3.5848 no .
C12 H3 3.4255 no .
C12 H8 2.6671 no .
C12 H14 2.7250 no .
C12 H18 2.6618 no .
C12 H20 2.6597 no .
C12 H24 2.7143 no .
C12 H45 3.4785 no .
C13 H3 2.9588 no .
C13 H8 3.4200 no .
C13 H15 3.2759 no .
C13 H17 3.2747 no .
C13 H24 2.5023 no .
C14 H3 2.9817 no .
C14 H8 3.4272 no .
C14 H12 3.2536 no .
C14 H16 3.2563 no .
C14 H18 3.2488 no .
C14 H24 3.1390 no .
C15 H3 3.5138 no .
C15 H17 3.2248 no .
C16 H14 3.2491 no .
C16 H18 3.2422 no .
C17 H15 3.2262 no .
C17 H24 3.5461 no .
C18 H3 3.4482 no .
C18 H12 2.6015 no .
C18 H14 3.2499 no .
C18 H16 3.2472 no .
C18 H24 2.7758 no .
C18 H45 3.3979 no .
C18 H51 3.4625 no .
C19 H8 2.5977 no .
C19 H18 3.2239 no .
C19 H21 3.2821 no .
C19 H23 3.2677 no .
C20 H8 2.9649 no .
C20 H12 2.7297 no .
C20 H22 3.2501 no .
C20 H24 3.2422 no .
C20 H57 3.3717 no .
C21 H23 3.2198 no .
C22 H20 3.2410 no .
C22 H24 3.2504 no .
C23 H21 3.2242 no .
C24 H8 3.2418 no .
C24 H12 3.1441 no .
C24 H18 3.3369 no .
C24 H20 3.2443 no .
C24 H22 3.2524 no .
C25 H8 2.6435 no .
C25 H10 2.6650 no .
C26 H10 2.6839 no .
C26 H28 2.7363 no .
C26 H32 2.6424 no .
C26 H34 2.6442 no .
C26 H38 2.7287 no .
C27 H3 3.4999 no .
C27 H10 3.4463 no .
C27 H29 3.2725 no .
C27 H31 3.2789 no .
C27 H38 2.6379 no .
C27 H61 3.5146 no .
C28 H3 3.0523 no .
C28 H26 3.1905 no .
C28 H30 3.2606 no .
C28 H32 3.2397 no .
C28 H38 3.2588 no .
C29 H31 3.2324 no .
C30 H28 3.2532 no .
C30 H32 3.2518 no .
C30 H62 3.1201 no .
C31 H29 3.2331 no .
C31 H61 2.9381 no .
C31 H62 3.0643 no .
C32 H26 2.6791 no .
C32 H28 3.2410 no .
C32 H30 3.2574 no .
C32 H38 3.0033 no .
C32 H61 2.8070 no .
C33 H10 2.6073 no .
C33 H32 2.9428 no .
C33 H35 3.2637 no .
C33 H37 3.2616 no .
C34 H10 3.3614 no .
C34 H26 2.5944 no .
C34 H36 3.2485 no .
C34 H38 3.2249 no .
C35 H37 3.2095 no .
C36 H34 3.2410 no .
C36 H38 3.2388 no .
C37 H35 3.2081 no .
C38 H10 2.8327 no .
C38 H26 3.2629 no .
C38 H32 3.2318 no .
C38 H34 3.2220 no .
C38 H36 3.2502 no .
C39 H4 2.8062 no .
C39 H41 3.2342 no .
C39 H43 3.2468 no .
C39 H45 2.5919 no .
C39 H47 3.0326 no .
C39 H59 2.6840 no .
C39 H65 3.2629 no .
C40 H4 3.5001 no .
C40 H47 2.4900 no .
C40 H53 3.3716 no .
C40 H57 3.3937 no .
C41 H43 3.2392 no .
C41 H45 3.3033 no .
C41 H47 2.7679 no .
C41 H53 3.1280 no .
C41 H58A 2.5990 no .
C41 H58B 2.9579 no .
C41 H58C 3.2466 no .
C42 H47 3.4778 no .
C42 H65 3.4947 no .
C43 H41 3.2393 no .
C43 H58A 3.2694 no .
C43 H58B 2.9076 no .
C43 H58C 2.6192 no .
C43 H59 3.2632 no .
C43 H65 2.7459 no .
C43 H71 3.3887 no .
C44 H4 3.5082 no .
C44 H65 2.5884 no .
C44 H71 3.0709 no .
C45 H12 3.5072 no .
C45 H18 3.3342 no .
C45 H41 2.6448 no .
C45 H47 2.7213 no .
C45 H51 2.6429 no .
C45 H53 2.7049 no .
C45 H57 2.6460 no .
C46 H18 3.1010 no .
C46 H41 3.1043 no .
C46 H48 3.2643 no .
C46 H50 3.2613 no .
C46 H53 2.7355 no .
C47 H4 3.4854 no .
C47 H41 3.2830 no .
C47 H45 3.0742 no .
C47 H49 3.2637 no .
C47 H51 3.2198 no .
C47 H53 3.5510 no .
C48 H50 3.2384 no .
C49 H47 3.2539 no .
C49 H51 3.2534 no .
C50 H17 3.2848 no .
C50 H18 3.4165 no .
C50 H48 3.2409 no .
C51 H17 3.5384 no .
C51 H18 2.7285 no .
C51 H45 2.8265 no .
C51 H47 3.2251 no .
C51 H49 3.2575 no .
C51 H53 2.9487 no .
C52 H41 2.7922 no .
C52 H51 2.7046 no .
C52 H54 3.2704 no .
C52 H56 3.2691 no .
C53 H41 2.6535 no .
C53 H45 3.2982 no .
C53 H51 2.9704 no .
C53 H55 3.2476 no .
C53 H57 3.2379 no .
C54 H56 3.2356 no .
C55 H53 3.2434 no .
C55 H57 3.2483 no .
C56 H54 3.2349 no .
C57 H12 3.5747 no .
C57 H45 2.5419 no .
C57 H51 3.5310 no .
C57 H53 3.2351 no .
C57 H55 3.2548 no .
C58 H41 2.6497 no .
C58 H43 2.6481 no .
C59 H43 2.6917 no .
C59 H61 2.6762 no .
C59 H65 2.6917 no .
C59 H67 2.7163 no .
C59 H71 2.6468 no .
C60 H4 2.9873 no .
C60 H43 3.5592 no .
C60 H62 3.2702 no .
C60 H64 3.2570 no .
C60 H67 2.4990 no .
C61 H4 3.2441 no .
C61 H59 2.5924 no .
C61 H63 3.2670 no .
C61 H65 3.2464 no .
C61 H67 3.1579 no .
C62 H64 3.2319 no .
C63 H61 3.2609 no .
C63 H65 3.2478 no .
C64 H4 3.4859 no .
C64 H62 3.2330 no .
C64 H67 3.4613 no .
C65 H4 3.1164 no .
C65 H43 3.5445 no .
C65 H59 3.2949 no .
C65 H61 3.2486 no .
C65 H63 3.2531 no .
C65 H67 2.6966 no .
C66 H43 2.5266 no .
C66 H61 3.4002 no .
C66 H65 3.3813 no .
C66 H68 3.2596 no .
C66 H70 3.2690 no .
C67 H43 3.0214 no .
C67 H59 3.2317 no .
C67 H65 3.4009 no .
C67 H69 3.2029 no .
C67 H71 3.2086 no .
C68 H70 3.1933 no .
C69 H67 3.1906 no .
C69 H71 3.2441 no .
C70 H68 3.1964 no .
C71 H43 2.9381 no .
C71 H59 2.6802 no .
C71 H67 3.2071 no .
C71 H69 3.2485 no .
H3 H4 2.4575 no .
H3 H12 3.3474 no .
H3 H14 3.1913 no .
H3 H28 2.8818 no .
H4 H45 3.2947 no .
H4 H47 3.1444 no .
H4 H65 3.4812 no .
H8 H12 3.5330 no .
H8 H14 2.8487 no .
H8 H20 3.1481 no .
H8 H24 3.5690 no .
H8 H25A 2.4189 no .
H8 H25B 3.0088 no .
H8 H25C 3.5065 no .
H10 H25A 3.5243 no .
H10 H25B 3.0359 no .
H10 H25C 2.4432 no .
H10 H26 3.5488 no .
H10 H28 3.1519 no .
H10 H38 2.9014 no .
H12 H14 3.5311 no .
H12 H18 2.4448 no .
H12 H20 2.6688 no .
H12 H24 3.3521 no .
H12 H45 2.5369 no .
H12 H57 2.8247 no .
H14 H15 2.3375 no .
H14 H24 3.5378 no .
H14 H28 3.4535 no .
H15 H16 2.3218 no .
H16 H17 2.3102 no .
H17 H18 2.3235 no .
H17 H50 3.3561 no .
H18 H24 2.9820 no .
H18 H45 2.7001 no .
H18 H51 2.5510 no .
H20 H21 2.3604 no .
H20 H57 3.0123 no .
H21 H22 2.2856 no .
H22 H23 2.3303 no .
H23 H24 2.3306 no .
H26 H28 3.4335 no .
H26 H32 2.5848 no .
H26 H34 2.4204 no .
H26 H38 3.5482 no .
H26 H59 3.4558 no .
H28 H29 2.3431 no .
H28 H38 3.5687 no .
H29 H30 2.3228 no .
H30 H31 2.3197 no .
H30 H62 3.0927 no .
H31 H32 2.3384 no .
H31 H61 3.0191 no .
H31 H62 2.9941 no .
H32 H38 3.1642 no .
H32 H61 2.8047 no .
H34 H35 2.3200 no .
H35 H36 2.3254 no .
H36 H37 2.3007 no .
H37 H38 2.3351 no .
H41 H45 3.5776 no .
H41 H47 3.0264 no .
H41 H53 2.3674 no .
H41 H58A 2.4086 no .
H41 H58B 3.0550 no .
H41 H58C 3.4938 no .
H43 H58A 3.5270 no .
H43 H58B 2.9736 no .
H43 H58C 2.4482 no .
H43 H59 3.5039 no .
H43 H65 2.9088 no .
H43 H67 3.3093 no .
H43 H71 3.1836 no .
H45 H47 3.2338 no .
H45 H51 2.8130 no .
H45 H53 3.5900 no .
H45 H57 2.3338 no .
H47 H48 2.3556 no .
H47 H65 3.3203 no .
H48 H49 2.3067 no .
H49 H50 2.3574 no .
H50 H51 2.3231 no .
H51 H53 2.9452 no .
H53 H54 2.3247 no .
H54 H55 2.3311 no .
H55 H56 2.3160 no .
H56 H57 2.3416 no .
H59 H61 2.4068 no .
H59 H65 3.5729 no .
H59 H67 3.4790 no .
H59 H71 2.5595 no .
H61 H62 2.3422 no .
H61 H67 3.5868 no .
H62 H63 2.3240 no .
H63 H64 2.3315 no .
H64 H65 2.3144 no .
H65 H67 2.8725 no .
H67 H68 2.3209 no .
H68 H69 2.2500 no .
H69 H70 2.3292 no .
H70 H71 2.3507 no .
Au1 H15 3.3936 no 2_564
Au1 H29 3.1462 no 2_564
Se1 H25C 3.5972 no 2_564
Cl1 H15 3.0527 no 2_564
Cl1 H29 3.2939 no 2_564
Cl1 H47 2.9340 no 1_545
Cl1 H48 3.2147 no 1_545
Cl1 H58B 3.3590 no 1_545
Cl1 H64 3.2430 no 1_545
Cl1 H65 2.8771 no 1_545
Cl81 H22 3.0926 no 4_455
Cl81 H26 3.1326 no 2_565
Cl81 H32 2.7569 no 2_565
Cl81 H34 3.4249 no 2_565
Cl81 H50 3.3609 no 4_465
Cl81 H59 3.1430 no 2_565
Cl81 H71 3.1646 no 2_565
Cl82 H16 3.3854 no 3_445
Cl82 H17 3.2119 no 3_445
Cl82 H37 3.4438 no .
Cl82 H38 2.9056 no .
Cl82 H53 3.0776 no 4_465
Cl82 H54 3.1531 no 4_465
Cl82 H70 3.4524 no 2_565
C3 H58A 3.0907 no 2_575
C3 H58B 3.1084 no 2_575
C3 H58C 3.0547 no 2_575
C4 H58A 3.0224 no 2_575
C4 H58B 3.5999 no 2_575
C4 H58C 3.0046 no 2_575
C8 H48 3.5097 no 1_545
C9 H64 3.1337 no 1_545
C10 H64 2.7704 no 1_545
C14 H56 3.0033 no 2_565
C15 H21 3.2906 no 2_565
C15 H56 3.4680 no 2_565
C15 H58B 3.2805 no 2_575
C16 H21 3.5461 no 2_565
C16 H41 3.2864 no 2_575
C16 H58A 3.2768 no 2_575
C16 H58B 3.4721 no 2_575
C16 H81A 3.1545 no 3_555
C16 H81B 3.5430 no 3_555
C17 H37 3.5084 no 3_555
C17 H58A 3.3080 no 2_575
C20 H15 3.5208 no 2_564
C20 H48 3.4449 no 1_545
C21 H15 3.4558 no 2_564
C21 H48 3.3562 no 1_545
C21 H49 3.3780 no 1_545
C21 H81A 3.4077 no 4_554
C22 H49 3.2801 no 1_545
C22 H61 3.5795 no 3_545
C22 H67 3.5941 no 3_545
C23 H31 3.4473 no 3_545
C23 H36 3.4139 no 3_555
C23 H55 3.0702 no 2_565
C23 H61 3.5586 no 3_545
C23 H69 3.4760 no 4_565
C24 H36 3.4615 no 3_555
C24 H55 3.0907 no 2_565
C24 H69 3.1205 no 4_565
C25 H48 3.5999 no 1_545
C25 H63 3.5945 no 1_545
C25 H64 3.1426 no 1_545
C29 H34 3.5958 no 2_565
C29 H35 3.3795 no 2_565
C29 H58B 3.3682 no 2_575
C30 H35 3.0970 no 2_565
C31 H54 3.2027 no 4_465
C31 H55 3.4796 no 4_465
C33 H50 3.4226 no 3_445
C33 H64 3.5226 no 1_545
C34 H64 3.3480 no 1_545
C35 H30 3.4484 no 2_564
C35 H50 3.5983 no 3_445
C35 H64 3.4661 no 1_545
C35 H67 3.2486 no 1_545
C36 H50 3.2267 no 3_445
C36 H51 3.0959 no 3_445
C36 H67 3.2942 no 1_545
C37 H50 2.8988 no 3_445
C37 H51 3.5163 no 3_445
C37 H70 2.9744 no 2_565
C38 H50 3.0181 no 3_445
C40 H25A 3.5017 no 2_564
C40 H25C 3.4900 no 2_564
C41 H16 3.5695 no 2_574
C41 H25A 3.2499 no 2_564
C41 H25C 3.2267 no 2_564
C42 H25C 3.2010 no 2_564
C43 H25C 3.4172 no 2_564
C43 H63 3.3201 no 2_574
C46 H81B 3.4252 no 4_564
C48 H21 3.4982 no 1_565
C48 H25B 3.5780 no 1_565
C48 H81B 3.4178 no 4_564
C49 H21 3.5943 no 1_565
C49 H54 3.3406 no 2_575
C49 H81B 2.9601 no 4_564
C50 H81B 2.7168 no 4_564
C51 H81B 2.9631 no 4_564
C52 H25A 3.1625 no 2_564
C53 H25A 3.3852 no 2_564
C54 H25A 3.4469 no 2_564
C54 H31 3.2037 no 4_564
C54 H49 3.3284 no 2_574
C55 H8 3.1498 no 2_564
C55 H25A 3.2841 no 2_564
C55 H31 3.1153 no 4_564
C55 H49 3.5651 no 2_574
C55 H68 3.0712 no 3_545
C55 H69 3.1849 no 3_545
C56 H8 3.1408 no 2_564
C56 H14 3.3574 no 2_564
C56 H25A 3.0806 no 2_564
C56 H68 2.9898 no 3_545
C56 H69 3.0793 no 3_545
C57 H25A 3.0049 no 2_564
C58 H3 2.6568 no 2_574
C58 H4 2.9102 no 2_574
C61 H22 3.4061 no 3_455
C61 H23 2.9539 no 3_455
C61 H58C 3.3485 no 2_575
C62 H23 2.8561 no 3_455
C62 H43 3.3379 no 2_575
C62 H58C 2.8027 no 2_575
C63 H10 3.3883 no 1_565
C63 H25B 3.5422 no 1_565
C63 H25C 3.4594 no 1_565
C63 H43 3.3947 no 2_575
C63 H58C 3.0160 no 2_575
C64 H10 3.1251 no 1_565
C64 H25B 3.1464 no 1_565
C64 H25C 3.5630 no 1_565
C66 H22 3.2911 no 3_455
C67 H22 3.1410 no 3_455
C67 H30 3.1650 no 2_574
C67 H35 3.4521 no 1_565
C68 H22 3.4698 no 3_455
C68 H30 3.0136 no 2_574
C68 H56 3.5040 no 3_455
C69 H23 3.5849 no 4_464
C69 H24 3.2301 no 4_464
C69 H55 3.4614 no 3_455
C69 H56 3.2817 no 3_455
C69 H62 3.4467 no 2_574
C69 H81A 3.4493 no 2_564
C70 H24 3.5773 no 4_464
C70 H37 3.1777 no 2_564
C70 H62 3.3383 no 2_574
C70 H63 3.2591 no 2_574
C70 H81A 2.8876 no 2_564
C71 H63 3.0897 no 2_574
C71 H81A 3.1811 no 2_564
C81 H16 3.0572 no 3_445
C81 H21 3.3559 no 4_455
C81 H22 3.5214 no 4_455
C81 H53 3.4127 no 4_465
C81 H70 3.5035 no 2_565
C81 H71 3.5644 no 2_565
H3 C58 2.6568 no 2_575
H3 H58A 2.6168 no 2_575
H3 H58B 2.2909 no 2_575
H3 H58C 2.6233 no 2_575
H4 C58 2.9102 no 2_575
H4 H58A 2.4789 no 2_575
H4 H58B 3.3733 no 2_575
H4 H58C 2.5225 no 2_575
H8 C55 3.1498 no 2_565
H8 C56 3.1408 no 2_565
H8 H48 3.0689 no 1_545
H8 H55 3.0405 no 2_565
H8 H56 3.0543 no 2_565
H10 C63 3.3883 no 1_545
H10 C64 3.1251 no 1_545
H10 H63 2.9230 no 1_545
H10 H64 2.3661 no 1_545
H14 C56 3.3574 no 2_565
H14 H56 2.6147 no 2_565
H15 Au1 3.3936 no 2_565
H15 Cl1 3.0527 no 2_565
H15 C20 3.5208 no 2_565
H15 C21 3.4558 no 2_565
H15 H20 2.9191 no 2_565
H15 H21 2.7869 no 2_565
H15 H56 3.4489 no 2_565
H15 H58B 3.3982 no 2_575
H16 Cl82 3.3854 no 3_555
H16 C41 3.5695 no 2_575
H16 C81 3.0572 no 3_555
H16 H21 3.2694 no 2_565
H16 H41 2.8162 no 2_575
H16 H53 2.8848 no 2_575
H16 H58A 3.5008 no 2_575
H16 H81A 2.7186 no 3_555
H16 H81B 2.7454 no 3_555
H17 Cl82 3.2119 no 3_555
H17 H37 3.2425 no 3_555
H17 H53 3.3708 no 2_575
H17 H54 3.5407 no 2_575
H17 H58A 3.5452 no 2_575
H18 H37 3.4384 no 3_555
H20 H15 2.9191 no 2_564
H20 H48 3.4359 no 1_545
H21 C15 3.2906 no 2_564
H21 C16 3.5461 no 2_564
H21 C48 3.4982 no 1_545
H21 C49 3.5943 no 1_545
H21 C81 3.3559 no 4_554
H21 H15 2.7869 no 2_564
H21 H16 3.2694 no 2_564
H21 H48 3.2661 no 1_545
H21 H49 3.4215 no 1_545
H21 H81A 2.6454 no 4_554
H21 H81B 3.2683 no 4_554
H22 Cl81 3.0926 no 4_554
H22 C61 3.4061 no 3_545
H22 C66 3.2911 no 3_545
H22 C67 3.1410 no 3_545
H22 C68 3.4698 no 3_545
H22 C81 3.5214 no 4_554
H22 H32 3.4254 no 3_545
H22 H49 3.2538 no 1_545
H22 H61 2.9397 no 3_545
H22 H67 3.3536 no 3_545
H22 H81A 3.0963 no 4_554
H23 C61 2.9539 no 3_545
H23 C62 2.8561 no 3_545
H23 C69 3.5849 no 4_565
H23 H31 2.9974 no 3_545
H23 H36 3.3647 no 3_555
H23 H55 3.1671 no 2_565
H23 H61 2.9015 no 3_545
H23 H62 2.7264 no 3_545
H23 H67 3.5766 no 3_545
H23 H69 3.1521 no 4_565
H24 C69 3.2301 no 4_565
H24 C70 3.5773 no 4_565
H24 H36 3.4471 no 3_555
H24 H37 3.3499 no 3_555
H24 H55 3.1926 no 2_565
H24 H56 3.3960 no 2_565
H24 H69 2.4366 no 4_565
H24 H70 3.1643 no 4_565
H25A C40 3.5017 no 2_565
H25A C41 3.2499 no 2_565
H25A C52 3.1625 no 2_565
H25A C53 3.3852 no 2_565
H25A C54 3.4469 no 2_565
H25A C55 3.2841 no 2_565
H25A C56 3.0806 no 2_565
H25A C57 3.0049 no 2_565
H25A H41 3.2276 no 2_565
H25A H48 3.5952 no 1_545
H25A H56 3.5265 no 2_565
H25A H57 3.4072 no 2_565
H25B C48 3.5780 no 1_545
H25B C63 3.5422 no 1_545
H25B C64 3.1464 no 1_545
H25B H48 3.0154 no 1_545
H25B H58A 3.3662 no 2_565
H25B H63 3.4542 no 1_545
H25B H64 2.7167 no 1_545
H25C Se1 3.5972 no 2_565
H25C C40 3.4900 no 2_565
H25C C41 3.2267 no 2_565
H25C C42 3.2010 no 2_565
H25C C43 3.4172 no 2_565
H25C C63 3.4594 no 1_545
H25C C64 3.5630 no 1_545
H25C H41 3.5920 no 2_565
H25C H63 2.9494 no 1_545
H25C H64 3.1379 no 1_545
H26 Cl81 3.1326 no 2_564
H29 Au1 3.1462 no 2_565
H29 Cl1 3.2939 no 2_565
H29 H34 3.0055 no 2_565
H29 H35 3.0619 no 2_565
H29 H58B 3.0904 no 2_575
H30 C35 3.4484 no 2_565
H30 C67 3.1650 no 2_575
H30 C68 3.0136 no 2_575
H30 H35 2.5043 no 2_565
H30 H43 3.3155 no 2_575
H30 H67 3.1471 no 2_575
H30 H68 2.9047 no 2_575
H31 C23 3.4473 no 3_455
H31 C54 3.2037 no 4_465
H31 C55 3.1153 no 4_465
H31 H23 2.9974 no 3_455
H31 H49 3.3903 no 3_445
H31 H54 2.7427 no 4_465
H31 H55 2.5789 no 4_465
H32 Cl81 2.7569 no 2_564
H32 H22 3.4254 no 3_455
H32 H49 3.2184 no 3_445
H32 H50 3.0047 no 3_445
H34 Cl81 3.4249 no 2_564
H34 C29 3.5958 no 2_564
H34 H29 3.0055 no 2_564
H35 C29 3.3795 no 2_564
H35 C30 3.0970 no 2_564
H35 C67 3.4521 no 1_545
H35 H29 3.0619 no 2_564
H35 H30 2.5043 no 2_564
H35 H67 2.7738 no 1_545
H35 H68 3.2883 no 1_545
H36 C23 3.4139 no 3_445
H36 C24 3.4615 no 3_445
H36 H23 3.3647 no 3_445
H36 H24 3.4471 no 3_445
H36 H51 2.9230 no 3_445
H36 H67 2.8751 no 1_545
H36 H68 3.2848 no 1_545
H37 Cl82 3.4438 no .
H37 C17 3.5084 no 3_445
H37 C70 3.1777 no 2_565
H37 H17 3.2425 no 3_445
H37 H18 3.4384 no 3_445
H37 H24 3.3499 no 3_445
H37 H50 3.1675 no 3_445
H37 H70 2.2354 no 2_565
H38 Cl82 2.9056 no .
H38 H50 3.3677 no 3_445
H38 H70 3.4807 no 2_565
H41 C16 3.2864 no 2_574
H41 H16 2.8162 no 2_574
H41 H25A 3.2276 no 2_564
H41 H25C 3.5920 no 2_564
H43 C62 3.3379 no 2_574
H43 C63 3.3947 no 2_574
H43 H30 3.3155 no 2_574
H43 H62 2.8440 no 2_574
H43 H63 2.9657 no 2_574
H47 Cl1 2.9340 no 1_565
H48 Cl1 3.2147 no 1_565
H48 C8 3.5097 no 1_565
H48 C20 3.4449 no 1_565
H48 C21 3.3562 no 1_565
H48 C25 3.5999 no 1_565
H48 H8 3.0689 no 1_565
H48 H20 3.4359 no 1_565
H48 H21 3.2661 no 1_565
H48 H25A 3.5952 no 1_565
H48 H25B 3.0154 no 1_565
H49 C21 3.3780 no 1_565
H49 C22 3.2801 no 1_565
H49 C54 3.3284 no 2_575
H49 C55 3.5651 no 2_575
H49 H21 3.4215 no 1_565
H49 H22 3.2538 no 1_565
H49 H31 3.3903 no 3_555
H49 H32 3.2184 no 3_555
H49 H54 2.7502 no 2_575
H49 H55 3.1973 no 2_575
H49 H81B 3.3415 no 4_564
H50 Cl81 3.3609 no 4_564
H50 C33 3.4226 no 3_555
H50 C35 3.5983 no 3_555
H50 C36 3.2267 no 3_555
H50 C37 2.8988 no 3_555
H50 C38 3.0181 no 3_555
H50 H32 3.0047 no 3_555
H50 H37 3.1675 no 3_555
H50 H38 3.3677 no 3_555
H50 H81B 3.0026 no 4_564
H51 C36 3.0959 no 3_555
H51 C37 3.5163 no 3_555
H51 H36 2.9230 no 3_555
H51 H81B 3.3564 no 4_564
H53 Cl82 3.0776 no 4_564
H53 C81 3.4127 no 4_564
H53 H16 2.8848 no 2_574
H53 H17 3.3708 no 2_574
H53 H81B 2.8081 no 4_564
H54 Cl82 3.1531 no 4_564
H54 C31 3.2027 no 4_564
H54 C49 3.3406 no 2_574
H54 H17 3.5407 no 2_574
H54 H31 2.7427 no 4_564
H54 H49 2.7502 no 2_574
H55 C23 3.0702 no 2_564
H55 C24 3.0907 no 2_564
H55 C31 3.4796 no 4_564
H55 C69 3.4614 no 3_545
H55 H8 3.0405 no 2_564
H55 H23 3.1671 no 2_564
H55 H24 3.1926 no 2_564
H55 H31 2.5789 no 4_564
H55 H49 3.1973 no 2_574
H55 H68 3.1879 no 3_545
H55 H69 2.7888 no 3_545
H56 C14 3.0033 no 2_564
H56 C15 3.4680 no 2_564
H56 C68 3.5040 no 3_545
H56 C69 3.2817 no 3_545
H56 H8 3.0543 no 2_564
H56 H14 2.6147 no 2_564
H56 H15 3.4489 no 2_564
H56 H24 3.3960 no 2_564
H56 H25A 3.5265 no 2_564
H56 H68 3.0222 no 3_545
H56 H69 2.5572 no 3_545
H57 H25A 3.4072 no 2_564
H58A C3 3.0907 no 2_574
H58A C4 3.0224 no 2_574
H58A C16 3.2768 no 2_574
H58A C17 3.3080 no 2_574
H58A H3 2.6168 no 2_574
H58A H4 2.4789 no 2_574
H58A H16 3.5008 no 2_574
H58A H17 3.5452 no 2_574
H58A H25B 3.3662 no 2_564
H58B Cl1 3.3590 no 1_565
H58B C3 3.1084 no 2_574
H58B C4 3.5999 no 2_574
H58B C15 3.2805 no 2_574
H58B C16 3.4721 no 2_574
H58B C29 3.3682 no 2_574
H58B H3 2.2909 no 2_574
H58B H4 3.3733 no 2_574
H58B H15 3.3982 no 2_574
H58B H29 3.0904 no 2_574
H58C C3 3.0547 no 2_574
H58C C4 3.0046 no 2_574
H58C C61 3.3485 no 2_574
H58C C62 2.8027 no 2_574
H58C C63 3.0160 no 2_574
H58C H3 2.6233 no 2_574
H58C H4 2.5225 no 2_574
H58C H62 2.8708 no 2_574
H58C H63 3.2218 no 2_574
H59 Cl81 3.1430 no 2_564
H61 C22 3.5795 no 3_455
H61 C23 3.5586 no 3_455
H61 H22 2.9397 no 3_455
H61 H23 2.9015 no 3_455
H62 C69 3.4467 no 2_575
H62 C70 3.3383 no 2_575
H62 H23 2.7264 no 3_455
H62 H43 2.8440 no 2_575
H62 H58C 2.8708 no 2_575
H62 H70 3.5684 no 2_575
H63 C25 3.5945 no 1_565
H63 C43 3.3201 no 2_575
H63 C70 3.2591 no 2_575
H63 C71 3.0897 no 2_575
H63 H10 2.9230 no 1_565
H63 H25B 3.4542 no 1_565
H63 H25C 2.9494 no 1_565
H63 H43 2.9657 no 2_575
H63 H58C 3.2218 no 2_575
H63 H70 3.1866 no 2_575
H63 H71 2.8715 no 2_575
H64 Cl1 3.2430 no 1_565
H64 C9 3.1337 no 1_565
H64 C10 2.7704 no 1_565
H64 C25 3.1426 no 1_565
H64 C33 3.5226 no 1_565
H64 C34 3.3480 no 1_565
H64 C35 3.4661 no 1_565
H64 H10 2.3661 no 1_565
H64 H25B 2.7167 no 1_565
H64 H25C 3.1379 no 1_565
H65 Cl1 2.8771 no 1_565
H67 C22 3.5941 no 3_455
H67 C35 3.2486 no 1_565
H67 C36 3.2942 no 1_565
H67 H22 3.3536 no 3_455
H67 H23 3.5766 no 3_455
H67 H30 3.1471 no 2_574
H67 H35 2.7738 no 1_565
H67 H36 2.8751 no 1_565
H68 C55 3.0712 no 3_455
H68 C56 2.9898 no 3_455
H68 H30 2.9047 no 2_574
H68 H35 3.2883 no 1_565
H68 H36 3.2848 no 1_565
H68 H55 3.1879 no 3_455
H68 H56 3.0222 no 3_455
H69 C23 3.4760 no 4_464
H69 C24 3.1205 no 4_464
H69 C55 3.1849 no 3_455
H69 C56 3.0793 no 3_455
H69 H23 3.1521 no 4_464
H69 H24 2.4366 no 4_464
H69 H55 2.7888 no 3_455
H69 H56 2.5572 no 3_455
H70 Cl82 3.4524 no 2_564
H70 C37 2.9744 no 2_564
H70 C81 3.5035 no 2_564
H70 H24 3.1643 no 4_464
H70 H37 2.2354 no 2_564
H70 H38 3.4807 no 2_564
H70 H62 3.5684 no 2_574
H70 H63 3.1866 no 2_574
H70 H81A 2.8694 no 2_564
H71 Cl81 3.1646 no 2_564
H71 C81 3.5644 no 2_564
H71 H63 2.8715 no 2_574
H71 H81A 3.3513 no 2_564
H81A C16 3.1545 no 3_445
H81A C21 3.4077 no 4_455
H81A C69 3.4493 no 2_565
H81A C70 2.8876 no 2_565
H81A C71 3.1811 no 2_565
H81A H16 2.7186 no 3_445
H81A H21 2.6454 no 4_455
H81A H22 3.0963 no 4_455
H81A H70 2.8694 no 2_565
H81A H71 3.3513 no 2_565
H81B C16 3.5430 no 3_445
H81B C46 3.4252 no 4_465
H81B C48 3.4178 no 4_465
H81B C49 2.9601 no 4_465
H81B C50 2.7168 no 4_465
H81B C51 2.9631 no 4_465
H81B H16 2.7454 no 3_445
H81B H21 3.2683 no 4_455
H81B H49 3.3415 no 4_465
H81B H50 3.0026 no 4_465
H81B H51 3.3564 no 4_465
H81B H53 2.8081 no 4_465

loop_
_geom_torsion_atom_site_label_1
_geom_torsion_atom_site_label_2
_geom_torsion_atom_site_label_3
_geom_torsion_atom_site_label_4
_geom_torsion
_geom_torsion_publ_flag
Au1 Se1 C1 N2 -15.7(4) no
Au1 Se1 C1 N5 167.8(3) no
C1 N2 C3 C4 0.2(5) no
C3 N2 C1 Se1 -176.6(4) no
C3 N2 C1 N5 0.3(5) no
C1 N2 C6 C7 92.4(6) no
C1 N2 C6 C11 -95.0(6) no
C6 N2 C1 Se1 13.6(8) no
C6 N2 C1 N5 -169.6(4) no
C3 N2 C6 C7 -76.4(6) no
C3 N2 C6 C11 96.2(5) no
C6 N2 C3 C4 171.0(4) no
C1 N5 C4 C3 0.7(5) no
C4 N5 C1 Se1 176.6(3) no
C4 N5 C1 N2 -0.6(5) no
C1 N5 C39 C40 -89.4(6) no
C1 N5 C39 C44 93.3(6) no
C39 N5 C1 Se1 -6.7(7) no
C39 N5 C1 N2 176.1(5) no
C4 N5 C39 C40 86.8(6) no
C4 N5 C39 C44 -90.5(6) no
C39 N5 C4 C3 -176.0(5) no
N2 C3 C4 N5 -0.5(5) no
N2 C6 C7 C8 174.2(4) no
N2 C6 C7 C12 -1.1(6) no
N2 C6 C11 C10 -171.8(4) no
N2 C6 C11 C26 5.1(7) no
C7 C6 C11 C10 0.4(7) no
C7 C6 C11 C26 177.3(4) no
C11 C6 C7 C8 1.8(7) no
C11 C6 C7 C12 -173.6(4) no
C6 C7 C8 C9 -2.8(7) no
C6 C7 C12 C13 84.8(5) no
C6 C7 C12 C19 -147.2(4) no
C8 C7 C12 C13 -90.4(5) no
C8 C7 C12 C19 37.5(6) no
C12 C7 C8 C9 172.7(4) no
C7 C8 C9 C10 1.5(8) no
C7 C8 C9 C25 -177.3(4) no
C8 C9 C10 C11 0.9(8) no
C25 C9 C10 C11 179.6(5) no
C9 C10 C11 C6 -1.8(7) no
C9 C10 C11 C26 -178.7(4) no
C6 C11 C26 C27 -84.6(5) no
C6 C11 C26 C33 148.0(4) no
C10 C11 C26 C27 92.1(5) no
C10 C11 C26 C33 -35.3(6) no
C7 C12 C13 C14 25.5(7) no
C7 C12 C13 C18 -154.0(4) no
C7 C12 C19 C20 55.8(6) no
C7 C12 C19 C24 -125.6(5) no
C13 C12 C19 C20 -177.2(4) no
C13 C12 C19 C24 1.3(7) no
C19 C12 C13 C14 -101.9(6) no
C19 C12 C13 C18 78.7(6) no
C12 C13 C14 C15 179.5(5) no
C12 C13 C18 C17 -179.1(5) no
C14 C13 C18 C17 1.4(8) no
C18 C13 C14 C15 -1.0(8) no
C13 C14 C15 C16 0.0(10) no
C14 C15 C16 C17 0.6(10) no
C15 C16 C17 C18 -0.3(11) no
C16 C17 C18 C13 -0.7(10) no
C12 C19 C20 C21 -179.5(5) no
C12 C19 C24 C23 -179.6(5) no
C20 C19 C24 C23 -1.0(9) no
C24 C19 C20 C21 1.9(9) no
C19 C20 C21 C22 -1.4(11) no
C20 C21 C22 C23 -0.0(12) no
C21 C22 C23 C24 0.9(12) no
C22 C23 C24 C19 -0.4(11) no
C11 C26 C27 C28 -8.1(7) no
C11 C26 C27 C32 170.0(4) no
C11 C26 C33 C34 -79.4(6) no
C11 C26 C33 C38 100.7(5) no
C27 C26 C33 C34 153.5(4) no
C27 C26 C33 C38 -26.4(7) no
C33 C26 C27 C28 118.5(5) no
C33 C26 C27 C32 -63.3(6) no
C26 C27 C28 C29 177.7(5) no
C26 C27 C32 C31 -177.8(5) no
C28 C27 C32 C31 0.4(9) no
C32 C27 C28 C29 -0.5(9) no
C27 C28 C29 C30 0.4(11) no
C28 C29 C30 C31 -0.2(12) no
C29 C30 C31 C32 0.1(12) no
C30 C31 C32 C27 -0.3(11) no
C26 C33 C34 C35 179.3(5) no
C26 C33 C38 C37 179.2(5) no
C34 C33 C38 C37 -0.7(9) no
C38 C33 C34 C35 -0.8(9) no
C33 C34 C35 C36 1.5(11) no
C34 C35 C36 C37 -0.6(11) no
C35 C36 C37 C38 -0.9(11) no
C36 C37 C38 C33 1.6(10) no
N5 C39 C40 C41 -178.5(4) no
N5 C39 C40 C45 -2.7(7) no
N5 C39 C44 C43 178.7(4) no
N5 C39 C44 C59 6.4(7) no
C40 C39 C44 C43 1.5(8) no
C40 C39 C44 C59 -170.8(4) no
C44 C39 C40 C41 -1.3(8) no
C44 C39 C40 C45 174.5(4) no
C39 C40 C41 C42 0.6(7) no
C39 C40 C45 C46 -104.5(5) no
C39 C40 C45 C52 128.2(5) no
C41 C40 C45 C46 71.2(6) no
C41 C40 C45 C52 -56.1(6) no
C45 C40 C41 C42 -175.3(4) no
C40 C41 C42 C43 -0.2(8) no
C40 C41 C42 C58 176.1(4) no
C41 C42 C43 C44 0.4(8) no
C58 C42 C43 C44 -175.9(5) no
C42 C43 C44 C39 -1.1(7) no
C42 C43 C44 C59 171.2(4) no
C39 C44 C59 C60 72.7(6) no
C39 C44 C59 C66 -163.2(4) no
C43 C44 C59 C60 -99.4(5) no
C43 C44 C59 C66 24.8(7) no
C40 C45 C46 C47 12.4(7) no
C40 C45 C46 C51 -170.7(4) no
C40 C45 C52 C53 85.5(6) no
C40 C45 C52 C57 -91.4(5) no
C46 C45 C52 C53 -40.6(7) no
C46 C45 C52 C57 142.5(4) no
C52 C45 C46 C47 138.3(5) no
C52 C45 C46 C51 -44.8(7) no
C45 C46 C47 C48 178.2(5) no
C45 C46 C51 C50 -177.7(5) no
C47 C46 C51 C50 -0.7(9) no
C51 C46 C47 C48 1.3(9) no
C46 C47 C48 C49 -0.1(10) no
C47 C48 C49 C50 -1.7(11) no
C48 C49 C50 C51 2.3(11) no
C49 C50 C51 C46 -1.1(10) no
C45 C52 C53 C54 -175.0(5) no
C45 C52 C57 C56 175.6(4) no
C53 C52 C57 C56 -1.5(8) no
C57 C52 C53 C54 2.0(8) no
C52 C53 C54 C55 -0.4(9) no
C53 C54 C55 C56 -1.8(10) no
C54 C55 C56 C57 2.3(10) no
C55 C56 C57 C52 -0.6(10) no
C44 C59 C60 C61 -145.1(4) no
C44 C59 C60 C65 37.3(6) no
C44 C59 C66 C67 -108.2(6) no
C44 C59 C66 C71 70.2(7) no
C60 C59 C66 C67 14.8(8) no
C60 C59 C66 C71 -166.8(5) no
C66 C59 C60 C61 90.0(6) no
C66 C59 C60 C65 -87.6(6) no
C59 C60 C61 C62 -177.3(4) no
C59 C60 C65 C64 177.6(4) no
C61 C60 C65 C64 -0.1(8) no
C65 C60 C61 C62 0.4(8) no
C60 C61 C62 C63 -0.3(8) no
C61 C62 C63 C64 -0.2(9) no
C62 C63 C64 C65 0.5(10) no
C63 C64 C65 C60 -0.4(9) no
C59 C66 C67 C68 -179.7(5) no
C59 C66 C71 C70 179.9(6) no
C67 C66 C71 C70 -1.6(11) no
C71 C66 C67 C68 1.9(10) no
C66 C67 C68 C69 -1.1(11) no
C67 C68 C69 C70 0.0(13) no
C68 C69 C70 C71 0.3(14) no
C69 C70 C71 C66 0.6(13) no
